data_4074695
loop_
_publ_author_name
'Kalsin, A. M.'
'Petrovsky, P. V.'
'Lyssenko, K. A.'
'Gusev, O. V.'

_publ_section_title
;
 Unusual Transformation of [Fe{\h5-C5H4P(OEt)2}2Pd(H2O)2](OTf)2to a
 Hexanuclear Cyclopentadienylpalladium Complex
;
_journal_issue 8
_journal_name_full Organometallics
_journal_page_first 1854
_journal_paper_doi 10.1021/om050808y
_journal_volume 25
_journal_year 2006
_chemical_formula_moiety '? C72 H112 Fe2 O16 P8 Pd4, 4(C F3 O3 S), 2(C H2 Cl2)'
_chemical_formula_sum 'C78 H116 Cl4 F12 Fe2 O28 P8 Pd4 S4'
_chemical_formula_weight 2784.81
_chemical_name_systematic
; 
 ? 
;
_space_group_IT_number 14
_symmetry_cell_setting monoclinic
_symmetry_space_group_name_Hall '-P 2yn'
_symmetry_space_group_name_H-M 'P 1 21/n 1'
_atom_sites_solution_hydrogens geom
_atom_sites_solution_primary direct
_atom_sites_solution_secondary difmap
_audit_creation_method SHELXL-97
_cell_angle_alpha 90.00
_cell_angle_beta 100.196(2)
_cell_angle_gamma 90.00
_cell_formula_units_Z 2
_cell_length_a 12.6930(12)
_cell_length_b 32.431(3)
_cell_length_c 13.2218(12)
_cell_measurement_reflns_used 1024
_cell_measurement_temperature 120(2)
_cell_measurement_theta_max 26.22
_cell_measurement_theta_min 2.20
_cell_volume 5356.8(9)
_computing_cell_refinement 'SMART (Bruker, 1998b)'
_computing_data_collection 'SMART (Bruker, 1998b)'
_computing_data_reduction 'SAINTPlus (Bruker, 1998a)'
_computing_molecular_graphics 'SHELXTL ver. 5.1 (Sheldrick, 1998b)'
_computing_publication_material 'SHELXTL ver. 5.1 (Sheldrick, 1998b)'
_computing_structure_refinement 'SHELXTL ver. 5.1 (Sheldrick, 1998b)'
_computing_structure_solution 'SHELXTL ver. 5.1 (Sheldrick, 1998b)'
_diffrn_ambient_temperature 120(2)
_diffrn_measured_fraction_theta_full 0.962
_diffrn_measured_fraction_theta_max 0.962
_diffrn_measurement_device_type 'Bruker SMART 1000 CCD area detector'
_diffrn_measurement_method 'phi and omega scans'
_diffrn_radiation_monochromator graphite
_diffrn_radiation_source 'fine-focus sealed tube'
_diffrn_radiation_type MoK\a
_diffrn_radiation_wavelength 0.71073
_diffrn_reflns_av_R_equivalents 0.0575
_diffrn_reflns_av_sigmaI/netI 0.0713
_diffrn_reflns_limit_h_max 17
_diffrn_reflns_limit_h_min -17
_diffrn_reflns_limit_k_max 37
_diffrn_reflns_limit_k_min -44
_diffrn_reflns_limit_l_max 18
_diffrn_reflns_limit_l_min -17
_diffrn_reflns_number 34163
_diffrn_reflns_theta_full 29.11
_diffrn_reflns_theta_max 29.11
_diffrn_reflns_theta_min 1.69
_exptl_absorpt_coefficient_mu 1.308
_exptl_absorpt_correction_T_max 0.8018
_exptl_absorpt_correction_T_min 0.6707
_exptl_absorpt_correction_type multi-scan
_exptl_absorpt_process_details 'SADABS(Sheldrick, 1998a)'
_exptl_crystal_colour 'dark red-brown'
_exptl_crystal_density_diffrn 1.727
_exptl_crystal_density_method 'not measured'
_exptl_crystal_description needle
_exptl_crystal_F_000 2808
_exptl_crystal_size_max 0.55
_exptl_crystal_size_mid 0.10
_exptl_crystal_size_min 0.10
_refine_diff_density_max 0.878
_refine_diff_density_min -0.868
_refine_diff_density_rms 0.157
_refine_ls_extinction_method none
_refine_ls_goodness_of_fit_ref 1.077
_refine_ls_hydrogen_treatment mixed
_refine_ls_matrix_type full
_refine_ls_number_parameters 639
_refine_ls_number_reflns 13828
_refine_ls_number_restraints 0
_refine_ls_restrained_S_all 1.077
_refine_ls_R_factor_all 0.0856
_refine_ls_R_factor_gt 0.0581
_refine_ls_shift/su_max 0.009
_refine_ls_shift/su_mean 0.000
_refine_ls_structure_factor_coef Fsqd
_refine_ls_weighting_details 'calc w=1/[\s^2^(Fo^2^)+(0.0400P)^2^+15.8000P] where P=(Fo^2^+2Fc^2^)/3'
_refine_ls_weighting_scheme calc
_refine_ls_wR_factor_gt 0.1253
_refine_ls_wR_factor_ref 0.1333
_reflns_number_gt 9220
_reflns_number_total 13828
_reflns_threshold_expression I>2/s(I)
_cod_data_source_file om050808ysi20051208_033914.cif
_cod_data_source_block ppm
_cod_depositor_comments
;
The following automatic conversions were performed:

'_symmetry_cell_setting' value 'Monoclinic' changed to 'monoclinic'
according to /home/saulius/struct/CIF-dictionaries/cif_core.dic
dictionary named 'cif_core.dic' version 2.4.1 from 2010-06-29.

Automatic conversion script
Id: cif_fix_values 1715 2011-07-08 13:25:40Z adriana 
;
_cod_original_sg_symbol_H-M 'P 21/n'
_cod_database_code 4074695

loop_
_symmetry_equiv_pos_as_xyz
'x, y, z'
'-x+1/2, y+1/2, -z+1/2'
'-x, -y, -z'
'x-1/2, -y-1/2, z-1/2'

loop_
_atom_site_label
_atom_site_type_symbol
_atom_site_fract_x
_atom_site_fract_y
_atom_site_fract_z
_atom_site_U_iso_or_equiv
_atom_site_adp_type
_atom_site_occupancy
_atom_site_symmetry_multiplicity
_atom_site_calc_flag
_atom_site_refinement_flags
Pd1 Pd 0.88816(3) 0.390941(11) 0.89497(3) 0.02376(9) Uani 1 1 d .
Fe1 Fe 0.87728(6) 0.32237(2) 1.14633(5) 0.02961(16) Uani 1 1 d .
P1 P 0.90495(11) 0.32291(4) 0.89872(10) 0.0312(3) Uani 1 1 d .
O1 O 0.9881(3) 0.30554(12) 0.8326(3) 0.0408(9) Uani 1 1 d .
C1 C 0.9406(5) 0.30222(16) 1.0245(4) 0.0367(12) Uani 1 1 d .
Pd2 Pd 0.89260(3) 0.508829(10) 0.58720(2) 0.02003(8) Uani 1 1 d .
P2 P 0.74683(10) 0.38744(4) 0.97351(9) 0.0254(3) Uani 1 1 d .
O2 O 0.7987(3) 0.30067(11) 0.8464(3) 0.0373(8) Uani 1 1 d .
C2 C 1.0204(5) 0.3180(2) 1.1028(5) 0.0511(16) Uani 1 1 d .
H2A H 1.0678 0.3412 1.0954 0.061 Uiso 1 1 calc R
O3 O 0.7082(3) 0.43362(11) 0.9791(3) 0.0341(8) Uani 1 1 d .
C3 C 1.0213(6) 0.2951(3) 1.1933(5) 0.067(2) Uani 1 1 d .
H3A H 1.0689 0.2998 1.2592 0.081 Uiso 1 1 calc R
P3 P 0.82610(9) 0.45379(4) 0.65327(8) 0.0220(2) Uani 1 1 d .
O4 O 0.6456(3) 0.36045(11) 0.9285(2) 0.0345(8) Uani 1 1 d .
C4 C 0.9420(7) 0.2655(2) 1.1744(5) 0.063(2) Uani 1 1 d .
H4A H 0.9238 0.2457 1.2246 0.076 Uiso 1 1 calc R
P4 P 0.83686(9) 0.49122(4) 0.42443(8) 0.0201(2) Uani 1 1 d .
C5 C 0.8913(6) 0.26847(17) 1.0690(5) 0.0495(16) Uani 1 1 d .
H5A H 0.8324 0.2513 1.0342 0.059 Uiso 1 1 calc R
O5 O 0.8258(3) 0.41448(10) 0.5830(2) 0.0258(7) Uani 1 1 d .
C6 C 0.7722(4) 0.36817(14) 1.0998(3) 0.0241(9) Uani 1 1 d .
O6 O 0.7118(2) 0.45866(10) 0.6846(2) 0.0271(7) Uani 1 1 d .
C7 C 0.8568(4) 0.38235(16) 1.1775(4) 0.0349(12) Uani 1 1 d .
H7A H 0.9066 0.4048 1.1705 0.042 Uiso 1 1 calc R
O7 O 0.7283(2) 0.46575(10) 0.4092(2) 0.0242(7) Uani 1 1 d .
C8 C 0.8558(5) 0.35801(17) 1.2672(4) 0.0381(12) Uani 1 1 d .
H8A H 0.9057 0.3606 1.3325 0.046 Uiso 1 1 calc R
O8 O 0.8184(3) 0.52802(10) 0.3437(2) 0.0270(7) Uani 1 1 d .
C9 C 0.7718(4) 0.32919(16) 1.2449(4) 0.0318(11) Uani 1 1 d .
H9A H 0.7544 0.3080 1.2921 0.038 Uiso 1 1 calc R
C10 C 0.7193(4) 0.33480(16) 1.1436(4) 0.0320(11) Uani 1 1 d .
H10A H 0.6586 0.3186 1.1081 0.038 Uiso 1 1 calc R
C11 C 1.1001(5) 0.31470(19) 0.8539(5) 0.0452(14) Uani 1 1 d .
H11A H 1.1146 0.3341 0.9104 0.054 Uiso 1 1 calc R
H11B H 1.1209 0.3275 0.7940 0.054 Uiso 1 1 calc R
C12 C 1.1637(6) 0.2771(2) 0.8805(6) 0.067(2) Uani 1 1 d .
H12A H 1.2381 0.2832 0.8826 0.100 Uiso 1 1 calc R
H12B H 1.1412 0.2563 0.8296 0.100 Uiso 1 1 calc R
H12C H 1.1533 0.2674 0.9465 0.100 Uiso 1 1 calc R
C13 C 0.7936(5) 0.25630(17) 0.8225(4) 0.0451(14) Uani 1 1 d .
H13A H 0.8601 0.2432 0.8539 0.054 Uiso 1 1 calc R
H13B H 0.7359 0.2438 0.8511 0.054 Uiso 1 1 calc R
C14 C 0.7754(6) 0.2495(2) 0.7109(5) 0.0591(18) Uani 1 1 d .
H14A H 0.7661 0.2206 0.6968 0.089 Uiso 1 1 calc R
H14B H 0.8360 0.2594 0.6837 0.089 Uiso 1 1 calc R
H14C H 0.7124 0.2641 0.6793 0.089 Uiso 1 1 calc R
C15 C 0.6202(4) 0.44555(17) 1.0310(4) 0.0364(12) Uani 1 1 d .
H15A H 0.6191 0.4281 1.0903 0.044 Uiso 1 1 calc R
H15B H 0.5522 0.4427 0.9846 0.044 Uiso 1 1 calc R
C16 C 0.6374(5) 0.48857(17) 1.0631(4) 0.0421(13) Uani 1 1 d .
H16A H 0.5810 0.4973 1.0979 0.063 Uiso 1 1 calc R
H16B H 0.6377 0.5056 1.0038 0.063 Uiso 1 1 calc R
H16C H 0.7050 0.4911 1.1087 0.063 Uiso 1 1 calc R
C17 C 0.5940(4) 0.36403(19) 0.8227(4) 0.0411(13) Uani 1 1 d .
H17A H 0.6466 0.3620 0.7779 0.049 Uiso 1 1 calc R
H17B H 0.5585 0.3905 0.8112 0.049 Uiso 1 1 calc R
C18 C 0.5148(5) 0.3305(2) 0.7997(5) 0.0546(17) Uani 1 1 d .
H18A H 0.4771 0.3332 0.7304 0.082 Uiso 1 1 calc R
H18B H 0.4649 0.3320 0.8462 0.082 Uiso 1 1 calc R
H18C H 0.5510 0.3044 0.8075 0.082 Uiso 1 1 calc R
C19 C 0.9060(4) 0.44102(14) 0.7732(3) 0.0238(9) Uani 1 1 d .
C20 C 0.9984(4) 0.41630(15) 0.7880(4) 0.0278(10) Uani 1 1 d .
H20A H 1.0248 0.4006 0.7343 0.033 Uiso 1 1 calc R
C21 C 1.0542(4) 0.42188(16) 0.8913(4) 0.0301(11) Uani 1 1 d .
H21A H 1.1244 0.4104 0.9205 0.036 Uiso 1 1 calc R
C22 C 0.9948(4) 0.44958(15) 0.9404(4) 0.0302(11) Uani 1 1 d .
H22A H 1.0161 0.4605 1.0101 0.036 Uiso 1 1 calc R
C23 C 0.8994(4) 0.45989(14) 0.8706(3) 0.0248(9) Uani 1 1 d .
H23A H 0.8463 0.4804 0.8827 0.030 Uiso 1 1 calc R
C24 C 0.7712(5) 0.37635(16) 0.6034(4) 0.0344(11) Uani 1 1 d .
H24A H 0.6943 0.3798 0.5846 0.041 Uiso 1 1 calc R
H24B H 0.7881 0.3696 0.6760 0.041 Uiso 1 1 calc R
C25 C 0.8078(5) 0.34332(18) 0.5422(5) 0.0461(14) Uani 1 1 d .
H25A H 0.7737 0.3179 0.5551 0.069 Uiso 1 1 calc R
H25B H 0.8840 0.3404 0.5610 0.069 Uiso 1 1 calc R
H25C H 0.7896 0.3501 0.4706 0.069 Uiso 1 1 calc R
C26 C 0.6271(4) 0.48228(18) 0.6213(4) 0.0359(12) Uani 1 1 d .
H26A H 0.6113 0.4710 0.5524 0.043 Uiso 1 1 calc R
H26B H 0.6485 0.5108 0.6170 0.043 Uiso 1 1 calc R
C27 C 0.5308(4) 0.47924(19) 0.6724(4) 0.0417(13) Uani 1 1 d .
H27A H 0.4729 0.4948 0.6337 0.062 Uiso 1 1 calc R
H27B H 0.5479 0.4902 0.7408 0.062 Uiso 1 1 calc R
H27C H 0.5099 0.4509 0.6753 0.062 Uiso 1 1 calc R
C28 C 1.0262(4) 0.52809(14) 0.7195(3) 0.0239(9) Uani 1 1 d .
H28A H 1.0609 0.5101 0.7750 0.029 Uiso 1 1 calc R
C29 C 0.9351(4) 0.55405(15) 0.7232(3) 0.0277(10) Uani 1 1 d .
H29A H 0.8972 0.5563 0.7815 0.033 Uiso 1 1 calc R
C30 C 0.9167(4) 0.57861(14) 0.6356(4) 0.0279(10) Uani 1 1 d .
H30A H 0.8632 0.6006 0.6207 0.034 Uiso 1 1 calc R
C31 C 0.9920(4) 0.56659(14) 0.5723(3) 0.0261(10) Uani 1 1 d .
H31A H 1.0003 0.5798 0.5074 0.031 Uiso 1 1 calc R
C32 C 1.0647(3) 0.53666(14) 0.6279(3) 0.0215(9) Uani 1 1 d .
C33 C 0.6840(4) 0.44630(17) 0.3120(3) 0.0308(11) Uani 1 1 d .
H33A H 0.7412 0.4352 0.2802 0.037 Uiso 1 1 calc R
H33B H 0.6447 0.4664 0.2657 0.037 Uiso 1 1 calc R
C34 C 0.6106(4) 0.41224(18) 0.3326(4) 0.0397(13) Uani 1 1 d .
H34A H 0.5756 0.4007 0.2686 0.060 Uiso 1 1 calc R
H34B H 0.5579 0.4231 0.3694 0.060 Uiso 1 1 calc R
H34C H 0.6514 0.3912 0.3731 0.060 Uiso 1 1 calc R
C35 C 0.7540(4) 0.56344(15) 0.3630(4) 0.0302(10) Uani 1 1 d .
H35A H 0.7978 0.5829 0.4076 0.036 Uiso 1 1 calc R
H35B H 0.6959 0.5545 0.3966 0.036 Uiso 1 1 calc R
C36 C 0.7104(5) 0.58328(18) 0.2638(4) 0.0401(13) Uani 1 1 d .
H36A H 0.6689 0.6070 0.2757 0.060 Uiso 1 1 calc R
H36B H 0.6656 0.5641 0.2207 0.060 Uiso 1 1 calc R
H36C H 0.7683 0.5917 0.2305 0.060 Uiso 1 1 calc R
S3 S 0.67638(11) 0.57667(5) 0.84671(10) 0.0435(4) Uani 1 1 d .
S2 S 0.64555(12) 0.17930(4) 1.04808(12) 0.0414(3) Uani 1 1 d .
Cl2S Cl 0.44747(14) 0.38773(6) 0.53189(13) 0.0601(4) Uani 1 1 d .
Cl1S Cl 0.52365(15) 0.31528(5) 0.4417(2) 0.0789(6) Uani 1 1 d .
F6 F 0.6067(3) 0.25590(10) 0.9927(3) 0.0531(9) Uani 1 1 d .
F5 F 0.4719(3) 0.21643(12) 0.9562(3) 0.0603(10) Uani 1 1 d .
F4 F 0.5247(4) 0.23539(12) 1.1106(3) 0.0697(12) Uani 1 1 d .
O3S O 0.7745(3) 0.56085(17) 0.9035(3) 0.0589(12) Uani 1 1 d .
O6S O 0.5813(3) 0.14850(12) 1.0845(4) 0.0507(11) Uani 1 1 d .
F3 F 0.5632(3) 0.64155(13) 0.8767(4) 0.0767(13) Uani 1 1 d .
O2S O 0.5830(3) 0.55324(14) 0.8536(3) 0.0507(10) Uani 1 1 d .
O5S O 0.6701(4) 0.17253(14) 0.9475(4) 0.0626(13) Uani 1 1 d .
F2 F 0.6478(4) 0.61388(15) 1.0151(3) 0.0798(13) Uani 1 1 d .
O4S O 0.7338(4) 0.19330(14) 1.1227(4) 0.0658(13) Uani 1 1 d .
O1S O 0.6814(4) 0.5910(2) 0.7451(3) 0.0766(17) Uani 1 1 d .
C3S C 0.4162(5) 0.3489(2) 0.4392(5) 0.0508(15) Uani 1 1 d .
H3SA H 0.3543 0.3336 0.4523 0.061 Uiso 1 1 calc R
H3SB H 0.3981 0.3613 0.3716 0.061 Uiso 1 1 calc R
C2S C 0.5573(5) 0.22400(17) 1.0262(4) 0.0404(13) Uani 1 1 d .
F1 F 0.7335(4) 0.64929(16) 0.9203(5) 0.1022(18) Uani 1 1 d .
C1S C 0.6522(5) 0.6224(2) 0.9182(5) 0.0536(16) Uani 1 1 d .

loop_
_atom_site_aniso_label
_atom_site_aniso_U_11
_atom_site_aniso_U_22
_atom_site_aniso_U_33
_atom_site_aniso_U_23
_atom_site_aniso_U_13
_atom_site_aniso_U_12
Pd1 0.02765(19) 0.01829(18) 0.02587(17) 0.00120(13) 0.00621(13) -0.00275(15)
Fe1 0.0339(4) 0.0256(4) 0.0295(3) 0.0047(3) 0.0062(3) 0.0050(3)
P1 0.0400(8) 0.0207(6) 0.0359(7) -0.0012(5) 0.0147(6) 0.0002(6)
O1 0.041(2) 0.034(2) 0.051(2) -0.0042(17) 0.0182(17) 0.0004(18)
C1 0.042(3) 0.026(3) 0.044(3) 0.010(2) 0.015(2) 0.012(2)
Pd2 0.01938(17) 0.01701(17) 0.02379(16) 0.00030(13) 0.00404(12) -0.00113(14)
P2 0.0258(6) 0.0219(6) 0.0287(6) 0.0040(5) 0.0052(5) -0.0018(5)
O2 0.043(2) 0.0228(19) 0.047(2) -0.0041(15) 0.0109(17) -0.0027(16)
C2 0.035(3) 0.071(5) 0.050(3) 0.009(3) 0.012(3) 0.015(3)
O3 0.0308(19) 0.029(2) 0.045(2) 0.0091(15) 0.0156(15) 0.0051(15)
C3 0.055(4) 0.098(6) 0.049(4) 0.021(4) 0.010(3) 0.050(5)
P3 0.0217(6) 0.0204(6) 0.0239(5) 0.0019(4) 0.0046(4) -0.0016(5)
O4 0.037(2) 0.034(2) 0.0309(17) 0.0040(14) 0.0010(14) -0.0064(16)
C4 0.090(6) 0.045(4) 0.063(4) 0.028(3) 0.037(4) 0.042(4)
P4 0.0189(6) 0.0173(6) 0.0241(5) 0.0018(4) 0.0040(4) 0.0005(5)
C5 0.083(5) 0.021(3) 0.051(3) 0.006(2) 0.028(3) 0.013(3)
O5 0.0319(18) 0.0183(17) 0.0284(16) -0.0001(12) 0.0084(13) -0.0057(14)
C6 0.027(2) 0.018(2) 0.028(2) 0.0014(17) 0.0059(17) 0.0032(19)
O6 0.0225(17) 0.0259(18) 0.0337(17) 0.0049(13) 0.0072(13) -0.0018(14)
C7 0.040(3) 0.026(3) 0.038(3) -0.008(2) 0.003(2) -0.008(2)
O7 0.0180(16) 0.0278(18) 0.0263(15) -0.0023(13) 0.0027(12) -0.0027(13)
C8 0.048(3) 0.037(3) 0.029(2) -0.003(2) 0.005(2) -0.004(3)
O8 0.0294(18) 0.0209(17) 0.0309(16) 0.0051(13) 0.0058(13) 0.0045(14)
C9 0.040(3) 0.028(3) 0.031(2) 0.0040(19) 0.014(2) -0.002(2)
C10 0.033(3) 0.030(3) 0.033(2) -0.002(2) 0.009(2) -0.003(2)
C11 0.040(3) 0.038(3) 0.058(4) -0.001(3) 0.010(3) -0.007(3)
C12 0.063(5) 0.038(4) 0.092(5) 0.004(4) -0.003(4) 0.013(3)
C13 0.056(4) 0.023(3) 0.057(3) -0.010(2) 0.013(3) -0.004(3)
C14 0.066(4) 0.047(4) 0.069(4) -0.027(3) 0.026(3) -0.021(3)
C15 0.034(3) 0.036(3) 0.042(3) 0.006(2) 0.015(2) 0.008(2)
C16 0.053(4) 0.033(3) 0.043(3) 0.009(2) 0.014(3) 0.015(3)
C17 0.037(3) 0.052(4) 0.033(3) 0.009(2) 0.002(2) -0.004(3)
C18 0.062(4) 0.039(4) 0.052(4) 0.002(3) -0.021(3) -0.007(3)
C19 0.024(2) 0.021(2) 0.027(2) 0.0021(17) 0.0057(17) -0.0058(19)
C20 0.026(3) 0.022(2) 0.035(2) 0.0058(19) 0.0057(19) -0.003(2)
C21 0.027(3) 0.028(3) 0.035(2) 0.012(2) 0.0021(19) -0.005(2)
C22 0.037(3) 0.022(3) 0.029(2) -0.0008(18) -0.0014(19) -0.011(2)
C23 0.026(2) 0.018(2) 0.031(2) 0.0013(17) 0.0067(18) -0.0048(19)
C24 0.045(3) 0.025(3) 0.034(3) 0.001(2) 0.008(2) -0.007(2)
C25 0.046(4) 0.028(3) 0.066(4) -0.007(3) 0.013(3) 0.001(3)
C26 0.025(3) 0.041(3) 0.042(3) 0.011(2) 0.004(2) 0.006(2)
C27 0.032(3) 0.046(4) 0.049(3) -0.007(3) 0.012(2) 0.001(3)
C28 0.026(2) 0.019(2) 0.027(2) -0.0027(17) 0.0056(17) -0.0077(19)
C29 0.031(3) 0.024(3) 0.030(2) -0.0096(19) 0.0097(19) -0.006(2)
C30 0.024(2) 0.012(2) 0.047(3) -0.0030(19) 0.004(2) -0.0024(18)
C31 0.026(2) 0.019(2) 0.033(2) 0.0000(18) 0.0037(18) -0.0067(19)
C32 0.019(2) 0.017(2) 0.027(2) -0.0023(16) 0.0002(16) -0.0047(17)
C33 0.026(3) 0.038(3) 0.028(2) -0.007(2) 0.0028(18) -0.004(2)
C34 0.035(3) 0.042(3) 0.041(3) -0.011(2) 0.004(2) -0.015(3)
C35 0.033(3) 0.022(3) 0.036(2) 0.0016(19) 0.005(2) 0.004(2)
C36 0.041(3) 0.038(3) 0.042(3) 0.013(2) 0.008(2) 0.010(3)
S3 0.0342(7) 0.0636(10) 0.0329(7) 0.0055(6) 0.0062(5) 0.0081(7)
S2 0.0352(8) 0.0262(7) 0.0643(9) -0.0051(6) 0.0126(6) -0.0018(6)
Cl2S 0.0626(11) 0.0622(11) 0.0614(10) -0.0153(8) 0.0274(8) -0.0039(9)
Cl1S 0.0493(10) 0.0331(9) 0.160(2) -0.0097(10) 0.0353(12) -0.0012(8)
F6 0.057(2) 0.0292(19) 0.074(2) 0.0050(16) 0.0124(18) -0.0050(17)
F5 0.048(2) 0.047(2) 0.081(3) 0.0117(19) -0.0005(19) -0.0007(18)
F4 0.099(3) 0.050(2) 0.071(3) 0.0001(19) 0.044(2) 0.024(2)
O3S 0.039(2) 0.095(4) 0.042(2) 0.007(2) 0.0056(18) 0.016(2)
O6S 0.039(2) 0.028(2) 0.088(3) 0.007(2) 0.018(2) -0.0014(18)
F3 0.060(3) 0.054(3) 0.105(3) -0.016(2) -0.015(2) 0.016(2)
O2S 0.046(3) 0.046(3) 0.059(3) -0.001(2) 0.0044(19) -0.002(2)
O5S 0.069(3) 0.047(3) 0.081(3) -0.008(2) 0.039(3) 0.004(2)
F2 0.089(3) 0.085(3) 0.065(3) -0.024(2) 0.013(2) 0.017(3)
O4S 0.049(3) 0.044(3) 0.095(4) 0.007(2) -0.013(2) -0.009(2)
O1S 0.051(3) 0.141(5) 0.039(2) 0.024(3) 0.010(2) 0.016(3)
C3S 0.036(3) 0.048(4) 0.068(4) -0.008(3) 0.006(3) -0.007(3)
C2S 0.045(3) 0.025(3) 0.053(3) -0.001(2) 0.013(3) -0.001(2)
F1 0.072(3) 0.070(3) 0.149(5) 0.003(3) -0.020(3) -0.035(3)
C1S 0.046(4) 0.055(4) 0.054(4) -0.001(3) -0.006(3) -0.005(3)

loop_
_atom_type_symbol
_atom_type_description
_atom_type_scat_dispersion_real
_atom_type_scat_dispersion_imag
_atom_type_scat_source
C C 0.0033 0.0016 'International Tables Vol C Tables 4.2.6.8 and 6.1.1.4'
H H 0.0000 0.0000 'International Tables Vol C Tables 4.2.6.8 and 6.1.1.4'
O O 0.0106 0.0060 'International Tables Vol C Tables 4.2.6.8 and 6.1.1.4'
F F 0.0171 0.0103 'International Tables Vol C Tables 4.2.6.8 and 6.1.1.4'
P P 0.1023 0.0942 'International Tables Vol C Tables 4.2.6.8 and 6.1.1.4'
S S 0.1246 0.1234 'International Tables Vol C Tables 4.2.6.8 and 6.1.1.4'
Fe Fe 0.3463 0.8444 'International Tables Vol C Tables 4.2.6.8 and 6.1.1.4'
Pd Pd -0.9988 1.0072 'International Tables Vol C Tables 4.2.6.8 and 6.1.1.4'
Cl Cl 0.1484 0.1585 'International Tables Vol C Tables 4.2.6.8 and 6.1.1.4'

loop_
_geom_angle_atom_site_label_1
_geom_angle_atom_site_label_2
_geom_angle_atom_site_label_3
_geom_angle
_geom_angle_site_symmetry_1
_geom_angle_site_symmetry_3
P1 Pd1 P2 91.20(5) . .
P1 Pd1 C23 167.62(12) . .
P2 Pd1 C23 101.11(12) . .
P1 Pd1 C20 107.57(13) . .
P2 Pd1 C20 158.13(12) . .
C23 Pd1 C20 60.10(17) . .
P1 Pd1 C19 133.62(12) . .
P2 Pd1 C19 122.89(12) . .
C23 Pd1 C19 36.56(16) . .
C20 Pd1 C19 35.28(16) . .
P1 Pd1 C21 110.10(13) . .
P2 Pd1 C21 146.36(13) . .
C23 Pd1 C21 59.66(17) . .
C20 Pd1 C21 35.93(16) . .
C19 Pd1 C21 59.23(16) . .
P1 Pd1 C22 138.70(13) . .
P2 Pd1 C22 113.37(13) . .
C23 Pd1 C22 35.92(17) . .
C20 Pd1 C22 58.98(17) . .
C19 Pd1 C22 59.31(16) . .
C21 Pd1 C22 34.81(18) . .
C2 Fe1 C7 106.5(3) . .
C2 Fe1 C6 123.3(2) . .
C7 Fe1 C6 41.4(2) . .
C2 Fe1 C4 68.2(3) . .
C7 Fe1 C4 154.7(3) . .
C6 Fe1 C4 161.9(3) . .
C2 Fe1 C3 40.8(3) . .
C7 Fe1 C3 120.1(3) . .
C6 Fe1 C3 157.9(3) . .
C4 Fe1 C3 39.8(3) . .
C2 Fe1 C8 121.4(3) . .
C7 Fe1 C8 41.3(2) . .
C6 Fe1 C8 69.3(2) . .
C4 Fe1 C8 118.7(3) . .
C3 Fe1 C8 104.3(3) . .
C2 Fe1 C1 40.9(2) . .
C7 Fe1 C1 123.8(2) . .
C6 Fe1 C1 109.15(19) . .
C4 Fe1 C1 69.4(2) . .
C3 Fe1 C1 68.9(2) . .
C8 Fe1 C1 159.2(2) . .
C2 Fe1 C9 157.2(2) . .
C7 Fe1 C9 69.0(2) . .
C6 Fe1 C9 68.98(19) . .
C4 Fe1 C9 105.8(2) . .
C3 Fe1 C9 120.7(2) . .
C8 Fe1 C9 40.5(2) . .
C1 Fe1 C9 159.8(2) . .
C2 Fe1 C10 161.2(2) . .
C7 Fe1 C10 69.5(2) . .
C6 Fe1 C10 41.78(19) . .
C4 Fe1 C10 123.3(3) . .
C3 Fe1 C10 157.3(3) . .
C8 Fe1 C10 68.5(2) . .
C1 Fe1 C10 125.1(2) . .
C9 Fe1 C10 40.10(19) . .
C2 Fe1 C5 68.4(3) . .
C7 Fe1 C5 162.1(2) . .
C6 Fe1 C5 125.9(2) . .
C4 Fe1 C5 41.1(3) . .
C3 Fe1 C5 68.1(3) . .
C8 Fe1 C5 156.2(2) . .
C1 Fe1 C5 41.3(2) . .
C9 Fe1 C5 122.5(2) . .
C10 Fe1 C5 109.4(3) . .
O2 P1 O1 101.3(2) . .
O2 P1 C1 107.1(2) . .
O1 P1 C1 107.3(2) . .
O2 P1 Pd1 111.97(15) . .
O1 P1 Pd1 114.31(15) . .
C1 P1 Pd1 113.87(19) . .
C11 O1 P1 123.5(4) . .
C2 C1 C5 106.4(5) . .
C2 C1 P1 125.6(5) . .
C5 C1 P1 127.9(5) . .
C2 C1 Fe1 68.6(3) . .
C5 C1 Fe1 70.0(3) . .
P1 C1 Fe1 123.4(3) . .
P4 Pd2 P3 95.55(4) . .
P4 Pd2 C31 102.31(12) . .
P3 Pd2 C31 161.31(12) . .
P4 Pd2 C28 151.03(11) . .
P3 Pd2 C28 101.53(12) . .
C31 Pd2 C28 59.92(16) . .
P4 Pd2 C29 155.45(13) . .
P3 Pd2 C29 104.89(12) . .
C31 Pd2 C29 59.37(16) . .
C28 Pd2 C29 36.37(16) . .
P4 Pd2 C32 116.58(11) . .
P3 Pd2 C32 128.71(11) . .
C31 Pd2 C32 36.47(16) . .
C28 Pd2 C32 35.48(15) . .
C29 Pd2 C32 59.70(16) . .
P4 Pd2 C30 120.96(12) . .
P3 Pd2 C30 134.90(12) . .
C31 Pd2 C30 35.87(16) . .
C28 Pd2 C30 59.28(17) . .
C29 Pd2 C30 34.68(17) . .
C32 Pd2 C30 59.70(16) . .
O3 P2 O4 107.7(2) . .
O3 P2 C6 107.3(2) . .
O4 P2 C6 99.3(2) . .
O3 P2 Pd1 104.80(13) . .
O4 P2 Pd1 121.32(14) . .
C6 P2 Pd1 115.69(16) . .
C13 O2 P1 122.9(4) . .
C3 C2 C1 109.3(7) . .
C3 C2 Fe1 70.5(4) . .
C1 C2 Fe1 70.6(3) . .
C3 C2 H2A 125.3 . .
C1 C2 H2A 125.3 . .
Fe1 C2 H2A 125.3 . .
C15 O3 P2 122.8(3) . .
C4 C3 C2 108.4(7) . .
C4 C3 Fe1 70.0(4) . .
C2 C3 Fe1 68.7(3) . .
C4 C3 H3A 125.8 . .
C2 C3 H3A 125.8 . .
Fe1 C3 H3A 125.8 . .
O5 P3 O6 109.12(18) . .
O5 P3 C19 106.2(2) . .
O6 P3 C19 101.21(19) . .
O5 P3 Pd2 112.33(12) . .
O6 P3 Pd2 116.89(13) . .
C19 P3 Pd2 110.04(15) . .
C17 O4 P2 121.4(3) . .
C3 C4 C5 108.5(6) . .
C3 C4 Fe1 70.2(4) . .
C5 C4 Fe1 70.3(3) . .
C3 C4 H4A 125.7 . .
C5 C4 H4A 125.7 . .
Fe1 C4 H4A 125.7 . .
O7 P4 O8 106.50(17) . .
O7 P4 C32 109.86(19) . 3_766
O8 P4 C32 98.66(19) . 3_766
O7 P4 Pd2 112.16(12) . .
O8 P4 Pd2 116.20(13) . .
C32 P4 Pd2 112.52(14) 3_766 .
C4 C5 C1 107.3(6) . .
C4 C5 Fe1 68.6(3) . .
C1 C5 Fe1 68.7(3) . .
C4 C5 H5A 126.4 . .
C1 C5 H5A 126.4 . .
Fe1 C5 H5A 126.4 . .
C24 O5 P3 121.7(3) . .
C7 C6 C10 107.3(4) . .
C7 C6 P2 123.9(4) . .
C10 C6 P2 128.7(4) . .
C7 C6 Fe1 69.2(3) . .
C10 C6 Fe1 69.9(3) . .
P2 C6 Fe1 123.4(2) . .
C26 O6 P3 121.2(3) . .
C6 C7 C8 107.7(5) . .
C6 C7 Fe1 69.5(3) . .
C8 C7 Fe1 69.9(3) . .
C6 C7 H7A 126.1 . .
C8 C7 H7A 126.1 . .
Fe1 C7 H7A 126.1 . .
C33 O7 P4 121.9(3) . .
C9 C8 C7 108.1(5) . .
C9 C8 Fe1 70.1(3) . .
C7 C8 Fe1 68.8(3) . .
C9 C8 H8A 126.0 . .
C7 C8 H8A 126.0 . .
Fe1 C8 H8A 126.0 . .
C35 O8 P4 119.6(3) . .
C10 C9 C8 109.2(4) . .
C10 C9 Fe1 70.0(3) . .
C8 C9 Fe1 69.4(3) . .
C10 C9 H9A 125.4 . .
C8 C9 H9A 125.4 . .
Fe1 C9 H9A 125.4 . .
C9 C10 C6 107.7(4) . .
C9 C10 Fe1 69.9(3) . .
C6 C10 Fe1 68.3(3) . .
C9 C10 H10A 126.1 . .
C6 C10 H10A 126.1 . .
Fe1 C10 H10A 126.1 . .
O1 C11 C12 111.1(5) . .
O1 C11 H11A 109.4 . .
C12 C11 H11A 109.4 . .
O1 C11 H11B 109.4 . .
C12 C11 H11B 109.4 . .
H11A C11 H11B 108.0 . .
C11 C12 H12A 109.5 . .
C11 C12 H12B 109.5 . .
H12A C12 H12B 109.5 . .
C11 C12 H12C 109.5 . .
H12A C12 H12C 109.5 . .
H12B C12 H12C 109.5 . .
C14 C13 O2 110.8(5) . .
C14 C13 H13A 109.5 . .
O2 C13 H13A 109.5 . .
C14 C13 H13B 109.5 . .
O2 C13 H13B 109.5 . .
H13A C13 H13B 108.1 . .
C13 C14 H14A 109.5 . .
C13 C14 H14B 109.5 . .
H14A C14 H14B 109.5 . .
C13 C14 H14C 109.5 . .
H14A C14 H14C 109.5 . .
H14B C14 H14C 109.5 . .
O3 C15 C16 107.5(4) . .
O3 C15 H15A 110.2 . .
C16 C15 H15A 110.2 . .
O3 C15 H15B 110.2 . .
C16 C15 H15B 110.2 . .
H15A C15 H15B 108.5 . .
C15 C16 H16A 109.5 . .
C15 C16 H16B 109.5 . .
H16A C16 H16B 109.5 . .
C15 C16 H16C 109.5 . .
H16A C16 H16C 109.5 . .
H16B C16 H16C 109.5 . .
O4 C17 C18 108.5(4) . .
O4 C17 H17A 110.0 . .
C18 C17 H17A 110.0 . .
O4 C17 H17B 110.0 . .
C18 C17 H17B 110.0 . .
H17A C17 H17B 108.4 . .
C17 C18 H18A 109.5 . .
C17 C18 H18B 109.5 . .
H18A C18 H18B 109.5 . .
C17 C18 H18C 109.5 . .
H18A C18 H18C 109.5 . .
H18B C18 H18C 109.5 . .
C20 C19 C23 107.3(4) . .
C20 C19 P3 126.0(3) . .
C23 C19 P3 125.8(4) . .
C20 C19 Pd1 71.7(3) . .
C23 C19 Pd1 69.5(2) . .
P3 C19 Pd1 132.2(2) . .
C19 C20 C21 108.6(4) . .
C19 C20 Pd1 73.0(3) . .
C21 C20 Pd1 73.3(3) . .
C19 C20 H20A 125.5 . .
C21 C20 H20A 125.5 . .
Pd1 C20 H20A 125.5 . .
C22 C21 C20 107.8(4) . .
C22 C21 Pd1 72.9(3) . .
C20 C21 Pd1 70.8(3) . .
C22 C21 H21A 126.0 . .
C20 C21 H21A 126.0 . .
Pd1 C21 H21A 126.0 . .
C21 C22 C23 108.3(4) . .
C21 C22 Pd1 72.3(3) . .
C23 C22 Pd1 68.9(3) . .
C21 C22 H22A 125.8 . .
C23 C22 H22A 125.8 . .
Pd1 C22 H22A 125.8 . .
C22 C23 C19 107.6(4) . .
C22 C23 Pd1 75.2(3) . .
C19 C23 Pd1 73.9(3) . .
C22 C23 H23A 125.7 . .
C19 C23 H23A 125.7 . .
Pd1 C23 H23A 125.7 . .
O5 C24 C25 108.0(4) . .
O5 C24 H24A 110.1 . .
C25 C24 H24A 110.1 . .
O5 C24 H24B 110.1 . .
C25 C24 H24B 110.1 . .
H24A C24 H24B 108.4 . .
C24 C25 H25A 109.5 . .
C24 C25 H25B 109.5 . .
H25A C25 H25B 109.5 . .
C24 C25 H25C 109.5 . .
H25A C25 H25C 109.5 . .
H25B C25 H25C 109.5 . .
O6 C26 C27 106.5(4) . .
O6 C26 H26A 110.4 . .
C27 C26 H26A 110.4 . .
O6 C26 H26B 110.4 . .
C27 C26 H26B 110.4 . .
H26A C26 H26B 108.6 . .
C26 C27 H27A 109.5 . .
C26 C27 H27B 109.5 . .
H27A C27 H27B 109.5 . .
C26 C27 H27C 109.5 . .
H27A C27 H27C 109.5 . .
H27B C27 H27C 109.5 . .
C32 C28 C29 108.5(4) . .
C32 C28 Pd2 73.8(3) . .
C29 C28 Pd2 72.3(3) . .
C32 C28 H28A 125.6 . .
C29 C28 H28A 125.6 . .
Pd2 C28 H28A 125.6 . .
C30 C29 C28 108.9(4) . .
C30 C29 Pd2 74.5(3) . .
C28 C29 Pd2 71.3(2) . .
C30 C29 H29A 125.4 . .
C28 C29 H29A 125.4 . .
Pd2 C29 H29A 125.4 . .
C29 C30 C31 107.5(4) . .
C29 C30 Pd2 70.8(3) . .
C31 C30 Pd2 69.4(3) . .
C29 C30 H30A 126.2 . .
C31 C30 H30A 126.2 . .
Pd2 C30 H30A 126.2 . .
C30 C31 C32 108.5(4) . .
C30 C31 Pd2 74.7(3) . .
C32 C31 Pd2 73.7(3) . .
C30 C31 H31A 125.4 . .
C32 C31 H31A 125.4 . .
Pd2 C31 H31A 125.4 . .
C28 C32 C31 106.3(4) . .
C28 C32 P4 127.4(4) . 3_766
C31 C32 P4 124.9(3) . 3_766
C28 C32 Pd2 70.7(3) . .
C31 C32 Pd2 69.9(2) . .
P4 C32 Pd2 114.0(2) 3_766 .
O7 C33 C34 108.3(4) . .
O7 C33 H33A 110.0 . .
C34 C33 H33A 110.0 . .
O7 C33 H33B 110.0 . .
C34 C33 H33B 110.0 . .
H33A C33 H33B 108.4 . .
C33 C34 H34A 109.5 . .
C33 C34 H34B 109.5 . .
H34A C34 H34B 109.5 . .
C33 C34 H34C 109.5 . .
H34A C34 H34C 109.5 . .
H34B C34 H34C 109.5 . .
O8 C35 C36 108.8(4) . .
O8 C35 H35A 109.9 . .
C36 C35 H35A 109.9 . .
O8 C35 H35B 109.9 . .
C36 C35 H35B 109.9 . .
H35A C35 H35B 108.3 . .
C35 C36 H36A 109.5 . .
C35 C36 H36B 109.5 . .
H36A C36 H36B 109.5 . .
C35 C36 H36C 109.5 . .
H36A C36 H36C 109.5 . .
H36B C36 H36C 109.5 . .
O2S S3 O3S 115.6(3) . .
O2S S3 O1S 114.1(3) . .
O3S S3 O1S 115.4(3) . .
O2S S3 C1S 100.6(3) . .
O3S S3 C1S 103.4(3) . .
O1S S3 C1S 105.3(3) . .
O6S S2 O4S 114.5(3) . .
O6S S2 O5S 115.9(3) . .
O4S S2 O5S 114.5(3) . .
O6S S2 C2S 103.8(3) . .
O4S S2 C2S 104.0(3) . .
O5S S2 C2S 101.7(3) . .
Cl1S C3S Cl2S 110.9(3) . .
Cl1S C3S H3SA 109.5 . .
Cl2S C3S H3SA 109.5 . .
Cl1S C3S H3SB 109.5 . .
Cl2S C3S H3SB 109.5 . .
H3SA C3S H3SB 108.0 . .
F4 C2S F5 107.8(5) . .
F4 C2S F6 107.7(5) . .
F5 C2S F6 106.8(5) . .
F4 C2S S2 111.5(4) . .
F5 C2S S2 111.7(4) . .
F6 C2S S2 111.1(4) . .
F3 C1S F2 108.7(6) . .
F3 C1S F1 107.4(6) . .
F2 C1S F1 106.2(5) . .
F3 C1S S3 112.3(4) . .
F2 C1S S3 112.0(5) . .
F1 C1S S3 109.9(5) . .

loop_
_geom_bond_atom_site_label_1
_geom_bond_atom_site_label_2
_geom_bond_distance
_geom_bond_site_symmetry_2
Pd1 P1 2.2162(14) .
Pd1 P2 2.2290(12) .
Pd1 C23 2.267(5) .
Pd1 C20 2.310(5) .
Pd1 C19 2.326(4) .
Pd1 C21 2.342(5) .
Pd1 C22 2.350(5) .
Fe1 C2 2.005(6) .
Fe1 C7 2.015(5) .
Fe1 C6 2.019(5) .
Fe1 C4 2.026(6) .
Fe1 C3 2.028(6) .
Fe1 C8 2.029(5) .
Fe1 C1 2.031(5) .
Fe1 C9 2.039(5) .
Fe1 C10 2.039(5) .
Fe1 C5 2.049(6) .
P1 O2 1.577(4) .
P1 O1 1.588(4) .
P1 C1 1.776(5) .
O1 C11 1.431(7) .
C1 C2 1.410(8) .
C1 C5 1.437(8) .
Pd2 P4 2.2179(11) .
Pd2 P3 2.2188(12) .
Pd2 C31 2.287(5) .
Pd2 C28 2.297(4) .
Pd2 C29 2.309(4) .
Pd2 C32 2.337(4) .
Pd2 C30 2.357(5) .
P2 O3 1.582(4) .
P2 O4 1.581(4) .
P2 C6 1.759(4) .
O2 C13 1.472(6) .
C2 C3 1.406(9) .
C2 H2A 0.9800 .
O3 C15 1.463(6) .
C3 C4 1.380(11) .
C3 H3A 0.9800 .
P3 O5 1.577(3) .
P3 O6 1.586(3) .
P3 C19 1.774(5) .
O4 C17 1.441(6) .
C4 C5 1.431(9) .
C4 H4A 0.9800 .
P4 O7 1.589(3) .
P4 O8 1.590(3) .
P4 C32 1.778(5) 3_766
C5 H5A 0.9800 .
O5 C24 1.466(6) .
C6 C7 1.424(7) .
C6 C10 1.447(7) .
O6 C26 1.458(6) .
C7 C8 1.427(7) .
C7 H7A 0.9800 .
O7 C33 1.452(5) .
C8 C9 1.409(7) .
C8 H8A 0.9800 .
O8 C35 1.458(6) .
C9 C10 1.398(7) .
C9 H9A 0.9800 .
C10 H10A 0.9800 .
C11 C12 1.470(9) .
C11 H11A 0.9700 .
C11 H11B 0.9700 .
C12 H12A 0.9600 .
C12 H12B 0.9600 .
C12 H12C 0.9600 .
C13 C14 1.470(8) .
C13 H13A 0.9700 .
C13 H13B 0.9700 .
C14 H14A 0.9600 .
C14 H14B 0.9600 .
C14 H14C 0.9600 .
C15 C16 1.464(8) .
C15 H15A 0.9700 .
C15 H15B 0.9700 .
C16 H16A 0.9600 .
C16 H16B 0.9600 .
C16 H16C 0.9600 .
C17 C18 1.476(8) .
C17 H17A 0.9700 .
C17 H17B 0.9700 .
C18 H18A 0.9600 .
C18 H18B 0.9600 .
C18 H18C 0.9600 .
C19 C20 1.405(7) .
C19 C23 1.442(6) .
C20 C21 1.435(7) .
C20 H20A 0.9800 .
C21 C22 1.403(7) .
C21 H21A 0.9800 .
C22 C23 1.426(7) .
C22 H22A 0.9800 .
C23 H23A 0.9800 .
C24 C25 1.467(7) .
C24 H24A 0.9700 .
C24 H24B 0.9700 .
C25 H25A 0.9600 .
C25 H25B 0.9600 .
C25 H25C 0.9600 .
C26 C27 1.500(7) .
C26 H26A 0.9700 .
C26 H26B 0.9700 .
C27 H27A 0.9600 .
C27 H27B 0.9600 .
C27 H27C 0.9600 .
C28 C32 1.412(6) .
C28 C29 1.438(7) .
C28 H28A 0.9800 .
C29 C30 1.391(7) .
C29 H29A 0.9800 .
C30 C31 1.431(7) .
C30 H30A 0.9800 .
C31 C32 1.447(6) .
C31 H31A 0.9800 .
C32 P4 1.778(5) 3_766
C33 C34 1.500(7) .
C33 H33A 0.9700 .
C33 H33B 0.9700 .
C34 H34A 0.9600 .
C34 H34B 0.9600 .
C34 H34C 0.9600 .
C35 C36 1.478(7) .
C35 H35A 0.9700 .
C35 H35B 0.9700 .
C36 H36A 0.9600 .
C36 H36B 0.9600 .
C36 H36C 0.9600 .
S3 O2S 1.425(4) .
S3 O3S 1.431(4) .
S3 O1S 1.433(4) .
S3 C1S 1.814(7) .
S2 O6S 1.426(4) .
S2 O4S 1.429(5) .
S2 O5S 1.436(5) .
S2 C2S 1.824(6) .
Cl2S C3S 1.754(6) .
Cl1S C3S 1.741(7) .
F6 C2S 1.327(6) .
F5 C2S 1.318(7) .
F4 C2S 1.309(6) .
F3 C1S 1.320(7) .
F2 C1S 1.322(7) .
C3S H3SA 0.9700 .
C3S H3SB 0.9700 .
F1 C1S 1.347(8) .

loop_
_geom_torsion_atom_site_label_1
_geom_torsion_atom_site_label_2
_geom_torsion_atom_site_label_3
_geom_torsion_atom_site_label_4
_geom_torsion
_geom_torsion_site_symmetry_1
_geom_torsion_site_symmetry_4
P2 Pd1 P1 O2 55.65(16) . .
C23 Pd1 P1 O2 -118.2(6) . .
C20 Pd1 P1 O2 -113.0(2) . .
C19 Pd1 P1 O2 -84.7(2) . .
C21 Pd1 P1 O2 -150.91(19) . .
C22 Pd1 P1 O2 -175.7(2) . .
P2 Pd1 P1 O1 170.14(18) . .
C23 Pd1 P1 O1 -3.7(6) . .
C20 Pd1 P1 O1 1.5(2) . .
C19 Pd1 P1 O1 29.8(2) . .
C21 Pd1 P1 O1 -36.4(2) . .
C22 Pd1 P1 O1 -61.2(3) . .
P2 Pd1 P1 C1 -66.0(2) . .
C23 Pd1 P1 C1 120.1(6) . .
C20 Pd1 P1 C1 125.3(2) . .
C19 Pd1 P1 C1 153.6(3) . .
C21 Pd1 P1 C1 87.4(2) . .
C22 Pd1 P1 C1 62.6(3) . .
O2 P1 O1 C11 -176.1(4) . .
C1 P1 O1 C11 -64.0(5) . .
Pd1 P1 O1 C11 63.3(4) . .
O2 P1 C1 C2 -169.4(5) . .
O1 P1 C1 C2 82.5(5) . .
Pd1 P1 C1 C2 -45.0(5) . .
O2 P1 C1 C5 6.5(6) . .
O1 P1 C1 C5 -101.6(5) . .
Pd1 P1 C1 C5 130.8(5) . .
O2 P1 C1 Fe1 -83.2(4) . .
O1 P1 C1 Fe1 168.7(3) . .
Pd1 P1 C1 Fe1 41.2(4) . .
C7 Fe1 C1 C2 75.5(4) . .
C6 Fe1 C1 C2 119.1(4) . .
C4 Fe1 C1 C2 -80.1(4) . .
C3 Fe1 C1 C2 -37.4(4) . .
C8 Fe1 C1 C2 37.0(8) . .
C9 Fe1 C1 C2 -159.9(6) . .
C10 Fe1 C1 C2 163.0(4) . .
C5 Fe1 C1 C2 -117.8(5) . .
C2 Fe1 C1 C5 117.8(5) . .
C7 Fe1 C1 C5 -166.8(4) . .
C6 Fe1 C1 C5 -123.1(4) . .
C4 Fe1 C1 C5 37.6(4) . .
C3 Fe1 C1 C5 80.4(5) . .
C8 Fe1 C1 C5 154.8(6) . .
C9 Fe1 C1 C5 -42.1(8) . .
C10 Fe1 C1 C5 -79.3(4) . .
C2 Fe1 C1 P1 -119.4(5) . .
C7 Fe1 C1 P1 -43.9(5) . .
C6 Fe1 C1 P1 -0.3(4) . .
C4 Fe1 C1 P1 160.5(5) . .
C3 Fe1 C1 P1 -156.8(5) . .
C8 Fe1 C1 P1 -82.3(7) . .
C9 Fe1 C1 P1 80.8(7) . .
C10 Fe1 C1 P1 43.6(5) . .
C5 Fe1 C1 P1 122.9(6) . .
P1 Pd1 P2 O3 -177.29(15) . .
C23 Pd1 P2 O3 1.37(19) . .
C20 Pd1 P2 O3 -27.6(4) . .
C19 Pd1 P2 O3 -30.6(2) . .
C21 Pd1 P2 O3 52.0(3) . .
C22 Pd1 P2 O3 36.9(2) . .
P1 Pd1 P2 O4 -55.40(17) . .
C23 Pd1 P2 O4 123.3(2) . .
C20 Pd1 P2 O4 94.3(4) . .
C19 Pd1 P2 O4 91.3(2) . .
C21 Pd1 P2 O4 173.9(3) . .
C22 Pd1 P2 O4 158.8(2) . .
P1 Pd1 P2 C6 64.72(18) . .
C23 Pd1 P2 C6 -116.6(2) . .
C20 Pd1 P2 C6 -145.6(4) . .
C19 Pd1 P2 C6 -148.6(2) . .
C21 Pd1 P2 C6 -66.0(3) . .
C22 Pd1 P2 C6 -81.1(2) . .
O1 P1 O2 C13 46.9(4) . .
C1 P1 O2 C13 -65.4(4) . .
Pd1 P1 O2 C13 169.1(3) . .
C5 C1 C2 C3 -0.1(7) . .
P1 C1 C2 C3 176.5(4) . .
Fe1 C1 C2 C3 60.0(4) . .
C5 C1 C2 Fe1 -60.1(4) . .
P1 C1 C2 Fe1 116.5(4) . .
C7 Fe1 C2 C3 117.2(5) . .
C6 Fe1 C2 C3 159.3(5) . .
C4 Fe1 C2 C3 -36.6(5) . .
C8 Fe1 C2 C3 74.7(6) . .
C1 Fe1 C2 C3 -119.8(7) . .
C9 Fe1 C2 C3 42.3(9) . .
C10 Fe1 C2 C3 -167.9(7) . .
C5 Fe1 C2 C3 -81.0(5) . .
C7 Fe1 C2 C1 -123.0(3) . .
C6 Fe1 C2 C1 -80.9(4) . .
C4 Fe1 C2 C1 83.3(4) . .
C3 Fe1 C2 C1 119.8(7) . .
C8 Fe1 C2 C1 -165.5(3) . .
C9 Fe1 C2 C1 162.1(5) . .
C10 Fe1 C2 C1 -48.1(10) . .
C5 Fe1 C2 C1 38.9(3) . .
O4 P2 O3 C15 53.3(4) . .
C6 P2 O3 C15 -52.7(4) . .
Pd1 P2 O3 C15 -176.2(3) . .
C1 C2 C3 C4 -1.2(7) . .
Fe1 C2 C3 C4 58.9(5) . .
C1 C2 C3 Fe1 -60.1(4) . .
C2 Fe1 C3 C4 -120.2(6) . .
C7 Fe1 C3 C4 159.5(4) . .
C6 Fe1 C3 C4 -171.9(5) . .
C8 Fe1 C3 C4 118.0(4) . .
C1 Fe1 C3 C4 -82.7(4) . .
C9 Fe1 C3 C4 77.5(5) . .
C10 Fe1 C3 C4 49.8(9) . .
C5 Fe1 C3 C4 -38.2(4) . .
C7 Fe1 C3 C2 -80.3(5) . .
C6 Fe1 C3 C2 -51.7(9) . .
C4 Fe1 C3 C2 120.2(6) . .
C8 Fe1 C3 C2 -121.9(5) . .
C1 Fe1 C3 C2 37.5(4) . .
C9 Fe1 C3 C2 -162.3(4) . .
C10 Fe1 C3 C2 170.0(6) . .
C5 Fe1 C3 C2 82.0(5) . .
P4 Pd2 P3 O5 31.69(15) . .
C31 Pd2 P3 O5 -131.2(4) . .
C28 Pd2 P3 O5 -124.79(18) . .
C29 Pd2 P3 O5 -162.03(19) . .
C32 Pd2 P3 O5 -99.2(2) . .
C30 Pd2 P3 O5 177.4(2) . .
P4 Pd2 P3 O6 -95.57(14) . .
C31 Pd2 P3 O6 101.5(4) . .
C28 Pd2 P3 O6 107.96(18) . .
C29 Pd2 P3 O6 70.71(19) . .
C32 Pd2 P3 O6 133.59(19) . .
C30 Pd2 P3 O6 50.2(2) . .
P4 Pd2 P3 C19 149.79(17) . .
C31 Pd2 P3 C19 -13.1(4) . .
C28 Pd2 P3 C19 -6.7(2) . .
C29 Pd2 P3 C19 -43.9(2) . .
C32 Pd2 P3 C19 18.9(2) . .
C30 Pd2 P3 C19 -64.5(2) . .
O3 P2 O4 C17 69.8(4) . .
C6 P2 O4 C17 -178.5(4) . .
Pd1 P2 O4 C17 -50.7(4) . .
C2 C3 C4 C5 2.0(8) . .
Fe1 C3 C4 C5 60.1(4) . .
C2 C3 C4 Fe1 -58.1(5) . .
C2 Fe1 C4 C3 37.5(4) . .
C7 Fe1 C4 C3 -45.1(8) . .
C6 Fe1 C4 C3 170.2(6) . .
C8 Fe1 C4 C3 -77.4(4) . .
C1 Fe1 C4 C3 81.4(4) . .
C9 Fe1 C4 C3 -119.2(4) . .
C10 Fe1 C4 C3 -159.3(4) . .
C5 Fe1 C4 C3 119.2(6) . .
C2 Fe1 C4 C5 -81.7(4) . .
C7 Fe1 C4 C5 -164.3(5) . .
C6 Fe1 C4 C5 51.1(9) . .
C3 Fe1 C4 C5 -119.2(6) . .
C8 Fe1 C4 C5 163.4(4) . .
C1 Fe1 C4 C5 -37.7(4) . .
C9 Fe1 C4 C5 121.6(4) . .
C10 Fe1 C4 C5 81.5(4) . .
P3 Pd2 P4 O7 31.39(14) . .
C31 Pd2 P4 O7 -154.14(18) . .
C28 Pd2 P4 O7 157.5(3) . .
C29 Pd2 P4 O7 -115.1(3) . .
C32 Pd2 P4 O7 170.08(18) . .
C30 Pd2 P4 O7 -120.89(19) . .
P3 Pd2 P4 O8 154.23(14) . .
C31 Pd2 P4 O8 -31.30(19) . .
C28 Pd2 P4 O8 -79.6(3) . .
C29 Pd2 P4 O8 7.7(3) . .
C32 Pd2 P4 O8 -67.08(19) . .
C30 Pd2 P4 O8 2.0(2) . .
P3 Pd2 P4 C32 -93.08(16) . 3_766
C31 Pd2 P4 C32 81.4(2) . 3_766
C28 Pd2 P4 C32 33.1(3) . 3_766
C29 Pd2 P4 C32 120.4(3) . 3_766
C32 Pd2 P4 C32 45.6(3) . 3_766
C30 Pd2 P4 C32 114.6(2) . 3_766
C3 C4 C5 C1 -2.0(7) . .
Fe1 C4 C5 C1 58.0(4) . .
C3 C4 C5 Fe1 -60.0(5) . .
C2 C1 C5 C4 1.3(6) . .
P1 C1 C5 C4 -175.2(4) . .
Fe1 C1 C5 C4 -57.9(4) . .
C2 C1 C5 Fe1 59.2(4) . .
P1 C1 C5 Fe1 -117.3(4) . .
C2 Fe1 C5 C4 81.2(5) . .
C7 Fe1 C5 C4 157.9(8) . .
C6 Fe1 C5 C4 -162.6(4) . .
C3 Fe1 C5 C4 37.1(4) . .
C8 Fe1 C5 C4 -38.4(9) . .
C1 Fe1 C5 C4 119.7(6) . .
C9 Fe1 C5 C4 -76.3(5) . .
C10 Fe1 C5 C4 -118.8(4) . .
C2 Fe1 C5 C1 -38.5(3) . .
C7 Fe1 C5 C1 38.2(10) . .
C6 Fe1 C5 C1 77.7(4) . .
C4 Fe1 C5 C1 -119.7(6) . .
C3 Fe1 C5 C1 -82.6(4) . .
C8 Fe1 C5 C1 -158.0(5) . .
C9 Fe1 C5 C1 164.1(3) . .
C10 Fe1 C5 C1 121.6(4) . .
O6 P3 O5 C24 -39.5(4) . .
C19 P3 O5 C24 68.9(4) . .
Pd2 P3 O5 C24 -170.7(3) . .
O3 P2 C6 C7 -67.4(4) . .
O4 P2 C6 C7 -179.3(4) . .
Pd1 P2 C6 C7 49.2(5) . .
O3 P2 C6 C10 116.6(4) . .
O4 P2 C6 C10 4.7(5) . .
Pd1 P2 C6 C10 -126.8(4) . .
O3 P2 C6 Fe1 -153.4(3) . .
O4 P2 C6 Fe1 94.7(3) . .
Pd1 P2 C6 Fe1 -36.8(3) . .
C2 Fe1 C6 C7 -76.6(4) . .
C4 Fe1 C6 C7 158.0(7) . .
C3 Fe1 C6 C7 -38.7(7) . .
C8 Fe1 C6 C7 38.1(3) . .
C1 Fe1 C6 C7 -119.8(3) . .
C9 Fe1 C6 C7 81.7(3) . .
C10 Fe1 C6 C7 118.5(4) . .
C5 Fe1 C6 C7 -162.8(3) . .
C2 Fe1 C6 C10 164.9(3) . .
C7 Fe1 C6 C10 -118.5(4) . .
C4 Fe1 C6 C10 39.5(8) . .
C3 Fe1 C6 C10 -157.3(6) . .
C8 Fe1 C6 C10 -80.4(3) . .
C1 Fe1 C6 C10 121.7(3) . .
C9 Fe1 C6 C10 -36.9(3) . .
C5 Fe1 C6 C10 78.7(3) . .
C2 Fe1 C6 P2 41.0(4) . .
C7 Fe1 C6 P2 117.6(4) . .
C4 Fe1 C6 P2 -84.3(8) . .
C3 Fe1 C6 P2 78.9(7) . .
C8 Fe1 C6 P2 155.8(4) . .
C1 Fe1 C6 P2 -2.1(4) . .
C9 Fe1 C6 P2 -160.7(4) . .
C10 Fe1 C6 P2 -123.8(4) . .
C5 Fe1 C6 P2 -45.1(4) . .
O5 P3 O6 C26 -89.5(4) . .
C19 P3 O6 C26 158.8(4) . .
Pd2 P3 O6 C26 39.4(4) . .
C10 C6 C7 C8 0.1(6) . .
P2 C6 C7 C8 -176.7(4) . .
Fe1 C6 C7 C8 -59.7(4) . .
C10 C6 C7 Fe1 59.7(3) . .
P2 C6 C7 Fe1 -117.0(4) . .
C2 Fe1 C7 C6 122.0(3) . .
C4 Fe1 C7 C6 -164.2(6) . .
C3 Fe1 C7 C6 164.2(3) . .
C8 Fe1 C7 C6 -118.9(4) . .
C1 Fe1 C7 C6 80.6(4) . .
C9 Fe1 C7 C6 -81.7(3) . .
C10 Fe1 C7 C6 -38.7(3) . .
C5 Fe1 C7 C6 51.2(9) . .
C2 Fe1 C7 C8 -119.1(3) . .
C6 Fe1 C7 C8 118.9(4) . .
C4 Fe1 C7 C8 -45.3(7) . .
C3 Fe1 C7 C8 -76.9(4) . .
C1 Fe1 C7 C8 -160.5(3) . .
C9 Fe1 C7 C8 37.2(3) . .
C10 Fe1 C7 C8 80.2(3) . .
C5 Fe1 C7 C8 170.1(8) . .
O8 P4 O7 C33 60.1(4) . .
C32 P4 O7 C33 -45.8(4) 3_766 .
Pd2 P4 O7 C33 -171.8(3) . .
C6 C7 C8 C9 0.1(6) . .
Fe1 C7 C8 C9 -59.3(4) . .
C6 C7 C8 Fe1 59.4(3) . .
C2 Fe1 C8 C9 -161.4(3) . .
C7 Fe1 C8 C9 119.6(5) . .
C6 Fe1 C8 C9 81.5(3) . .
C4 Fe1 C8 C9 -80.6(4) . .
C3 Fe1 C8 C9 -120.8(4) . .
C1 Fe1 C8 C9 171.1(5) . .
C10 Fe1 C8 C9 36.5(3) . .
C5 Fe1 C8 C9 -52.9(8) . .
C2 Fe1 C8 C7 79.0(4) . .
C6 Fe1 C8 C7 -38.2(3) . .
C4 Fe1 C8 C7 159.7(4) . .
C3 Fe1 C8 C7 119.6(4) . .
C1 Fe1 C8 C7 51.5(7) . .
C9 Fe1 C8 C7 -119.6(5) . .
C10 Fe1 C8 C7 -83.1(3) . .
C5 Fe1 C8 C7 -172.5(6) . .
O7 P4 O8 C35 75.4(4) . .
C32 P4 O8 C35 -170.8(3) 3_766 .
Pd2 P4 O8 C35 -50.3(4) . .
C7 C8 C9 C10 -0.3(6) . .
Fe1 C8 C9 C10 -58.8(4) . .
C7 C8 C9 Fe1 58.5(4) . .
C2 Fe1 C9 C10 165.4(6) . .
C7 Fe1 C9 C10 82.8(3) . .
C6 Fe1 C9 C10 38.4(3) . .
C4 Fe1 C9 C10 -123.3(4) . .
C3 Fe1 C9 C10 -163.8(4) . .
C8 Fe1 C9 C10 120.8(4) . .
C1 Fe1 C9 C10 -50.1(7) . .
C5 Fe1 C9 C10 -81.7(4) . .
C2 Fe1 C9 C8 44.7(8) . .
C7 Fe1 C9 C8 -37.9(3) . .
C6 Fe1 C9 C8 -82.4(3) . .
C4 Fe1 C9 C8 115.9(4) . .
C3 Fe1 C9 C8 75.4(5) . .
C1 Fe1 C9 C8 -170.9(5) . .
C10 Fe1 C9 C8 -120.8(4) . .
C5 Fe1 C9 C8 157.6(3) . .
C8 C9 C10 C6 0.3(6) . .
Fe1 C9 C10 C6 -58.1(3) . .
C8 C9 C10 Fe1 58.4(4) . .
C7 C6 C10 C9 -0.3(5) . .
P2 C6 C10 C9 176.3(4) . .
Fe1 C6 C10 C9 59.0(4) . .
C7 C6 C10 Fe1 -59.3(3) . .
P2 C6 C10 Fe1 117.2(4) . .
C2 Fe1 C10 C9 -162.3(8) . .
C7 Fe1 C10 C9 -81.3(3) . .
C6 Fe1 C10 C9 -119.6(4) . .
C4 Fe1 C10 C9 74.1(4) . .
C3 Fe1 C10 C9 38.3(9) . .
C8 Fe1 C10 C9 -36.9(3) . .
C1 Fe1 C10 C9 161.1(3) . .
C5 Fe1 C10 C9 117.7(3) . .
C2 Fe1 C10 C6 -42.8(9) . .
C7 Fe1 C10 C6 38.3(3) . .
C4 Fe1 C10 C6 -166.3(3) . .
C3 Fe1 C10 C6 157.9(7) . .
C8 Fe1 C10 C6 82.7(3) . .
C1 Fe1 C10 C6 -79.3(3) . .
C9 Fe1 C10 C6 119.6(4) . .
C5 Fe1 C10 C6 -122.7(3) . .
P1 O1 C11 C12 117.1(5) . .
P1 O2 C13 C14 -111.4(5) . .
P2 O3 C15 C16 154.1(4) . .
P2 O4 C17 C18 170.6(4) . .
O5 P3 C19 C20 35.9(4) . .
O6 P3 C19 C20 149.8(4) . .
Pd2 P3 C19 C20 -85.9(4) . .
O5 P3 C19 C23 -156.0(4) . .
O6 P3 C19 C23 -42.1(4) . .
Pd2 P3 C19 C23 82.1(4) . .
O5 P3 C19 Pd1 -61.9(3) . .
O6 P3 C19 Pd1 52.0(3) . .
Pd2 P3 C19 Pd1 176.2(2) . .
P1 Pd1 C19 C20 -51.3(3) . .
P2 Pd1 C19 C20 178.1(2) . .
C23 Pd1 C19 C20 117.2(4) . .
C21 Pd1 C19 C20 37.8(3) . .
C22 Pd1 C19 C20 78.5(3) . .
P1 Pd1 C19 C23 -168.5(2) . .
P2 Pd1 C19 C23 60.8(3) . .
C20 Pd1 C19 C23 -117.2(4) . .
C21 Pd1 C19 C23 -79.4(3) . .
C22 Pd1 C19 C23 -38.7(3) . .
P1 Pd1 C19 P3 71.2(4) . .
P2 Pd1 C19 P3 -59.4(4) . .
C23 Pd1 C19 P3 -120.3(5) . .
C20 Pd1 C19 P3 122.5(5) . .
C21 Pd1 C19 P3 160.3(4) . .
C22 Pd1 C19 P3 -159.0(4) . .
C23 C19 C20 C21 -4.4(5) . .
P3 C19 C20 C21 165.5(3) . .
Pd1 C19 C20 C21 -65.1(3) . .
C23 C19 C20 Pd1 60.7(3) . .
P3 C19 C20 Pd1 -129.4(4) . .
P1 Pd1 C20 C19 143.6(2) . .
P2 Pd1 C20 C19 -4.4(5) . .
C23 Pd1 C20 C19 -37.7(3) . .
C21 Pd1 C20 C19 -116.2(4) . .
C22 Pd1 C20 C19 -79.6(3) . .
P1 Pd1 C20 C21 -100.2(3) . .
P2 Pd1 C20 C21 111.8(4) . .
C23 Pd1 C20 C21 78.5(3) . .
C19 Pd1 C20 C21 116.2(4) . .
C22 Pd1 C20 C21 36.6(3) . .
C19 C20 C21 C22 1.0(5) . .
Pd1 C20 C21 C22 -64.0(3) . .
C19 C20 C21 Pd1 64.9(3) . .
P1 Pd1 C21 C22 -151.0(2) . .
P2 Pd1 C21 C22 -24.9(4) . .
C23 Pd1 C21 C22 36.7(3) . .
C20 Pd1 C21 C22 116.5(4) . .
C19 Pd1 C21 C22 79.4(3) . .
P1 Pd1 C21 C20 92.5(3) . .
P2 Pd1 C21 C20 -141.4(2) . .
C23 Pd1 C21 C20 -79.8(3) . .
C19 Pd1 C21 C20 -37.1(3) . .
C22 Pd1 C21 C20 -116.5(4) . .
C20 C21 C22 C23 2.9(5) . .
Pd1 C21 C22 C23 -59.7(3) . .
C20 C21 C22 Pd1 62.6(3) . .
P1 Pd1 C22 C21 43.5(3) . .
P2 Pd1 C22 C21 165.3(2) . .
C23 Pd1 C22 C21 -118.5(4) . .
C20 Pd1 C22 C21 -37.8(3) . .
C19 Pd1 C22 C21 -79.1(3) . .
P1 Pd1 C22 C23 162.1(2) . .
P2 Pd1 C22 C23 -76.2(3) . .
C20 Pd1 C22 C23 80.7(3) . .
C19 Pd1 C22 C23 39.4(3) . .
C21 Pd1 C22 C23 118.5(4) . .
C21 C22 C23 C19 -5.6(5) . .
Pd1 C22 C23 C19 -67.4(3) . .
C21 C22 C23 Pd1 61.9(3) . .
C20 C19 C23 C22 6.1(5) . .
P3 C19 C23 C22 -163.8(3) . .
Pd1 C19 C23 C22 68.3(3) . .
C20 C19 C23 Pd1 -62.2(3) . .
P3 C19 C23 Pd1 127.9(3) . .
P1 Pd1 C23 C22 -71.5(6) . .
P2 Pd1 C23 C22 114.7(3) . .
C20 Pd1 C23 C22 -77.3(3) . .
C19 Pd1 C23 C22 -113.6(4) . .
C21 Pd1 C23 C22 -35.5(3) . .
P1 Pd1 C23 C19 42.1(7) . .
P2 Pd1 C23 C19 -131.6(2) . .
C20 Pd1 C23 C19 36.3(3) . .
C21 Pd1 C23 C19 78.1(3) . .
C22 Pd1 C23 C19 113.6(4) . .
P3 O5 C24 C25 -166.0(4) . .
P3 O6 C26 C27 178.5(3) . .
P4 Pd2 C28 C32 19.5(4) . .
P3 Pd2 C28 C32 144.4(2) . .
C31 Pd2 C28 C32 -38.0(3) . .
C29 Pd2 C28 C32 -116.0(4) . .
C30 Pd2 C28 C32 -79.8(3) . .
P4 Pd2 C28 C29 135.6(3) . .
P3 Pd2 C28 C29 -99.5(3) . .
C31 Pd2 C28 C29 78.1(3) . .
C32 Pd2 C28 C29 116.0(4) . .
C30 Pd2 C28 C29 36.3(3) . .
C32 C28 C29 C30 -0.1(5) . .
Pd2 C28 C29 C30 -65.6(3) . .
C32 C28 C29 Pd2 65.5(3) . .
P4 Pd2 C29 C30 -8.7(5) . .
P3 Pd2 C29 C30 -154.1(3) . .
C31 Pd2 C29 C30 36.9(3) . .
C28 Pd2 C29 C30 116.6(4) . .
C32 Pd2 C29 C30 79.5(3) . .
P4 Pd2 C29 C28 -125.3(3) . .
P3 Pd2 C29 C28 89.3(2) . .
C31 Pd2 C29 C28 -79.7(3) . .
C32 Pd2 C29 C28 -37.2(2) . .
C30 Pd2 C29 C28 -116.6(4) . .
C28 C29 C30 C31 3.6(5) . .
Pd2 C29 C30 C31 -60.0(3) . .
C28 C29 C30 Pd2 63.5(3) . .
P4 Pd2 C30 C29 175.8(2) . .
P3 Pd2 C30 C29 36.6(3) . .
C31 Pd2 C30 C29 -118.1(4) . .
C28 Pd2 C30 C29 -38.1(3) . .
C32 Pd2 C30 C29 -79.5(3) . .
P4 Pd2 C30 C31 -66.1(3) . .
P3 Pd2 C30 C31 154.7(2) . .
C28 Pd2 C30 C31 80.0(3) . .
C29 Pd2 C30 C31 118.1(4) . .
C32 Pd2 C30 C31 38.6(3) . .
C29 C30 C31 C32 -5.6(5) . .
Pd2 C30 C31 C32 -66.5(3) . .
C29 C30 C31 Pd2 60.9(3) . .
P4 Pd2 C31 C30 126.6(3) . .
P3 Pd2 C31 C30 -70.8(5) . .
C28 Pd2 C31 C30 -78.1(3) . .
C29 Pd2 C31 C30 -35.7(3) . .
C32 Pd2 C31 C30 -115.0(4) . .
P4 Pd2 C31 C32 -118.4(2) . .
P3 Pd2 C31 C32 44.2(5) . .
C28 Pd2 C31 C32 36.9(2) . .
C29 Pd2 C31 C32 79.3(3) . .
C30 Pd2 C31 C32 115.0(4) . .
C29 C28 C32 C31 -3.3(5) . .
Pd2 C28 C32 C31 61.2(3) . .
C29 C28 C32 P4 -170.4(3) . 3_766
Pd2 C28 C32 P4 -105.9(4) . 3_766
C29 C28 C32 Pd2 -64.5(3) . .
C30 C31 C32 C28 5.5(5) . .
Pd2 C31 C32 C28 -61.7(3) . .
C30 C31 C32 P4 173.0(3) . 3_766
Pd2 C31 C32 P4 105.8(3) . 3_766
C30 C31 C32 Pd2 67.2(3) . .
P4 Pd2 C32 C28 -169.6(2) . .
P3 Pd2 C32 C28 -46.9(3) . .
C31 Pd2 C32 C28 116.4(4) . .
C29 Pd2 C32 C28 38.1(3) . .
C30 Pd2 C32 C28 78.5(3) . .
P4 Pd2 C32 C31 74.0(3) . .
P3 Pd2 C32 C31 -163.4(2) . .
C28 Pd2 C32 C31 -116.4(4) . .
C29 Pd2 C32 C31 -78.3(3) . .
C30 Pd2 C32 C31 -38.0(3) . .
P4 Pd2 C32 P4 -46.3(3) . 3_766
P3 Pd2 C32 P4 76.4(2) . 3_766
C31 Pd2 C32 P4 -120.2(4) . 3_766
C28 Pd2 C32 P4 123.3(4) . 3_766
C29 Pd2 C32 P4 161.4(3) . 3_766
C30 Pd2 C32 P4 -158.2(3) . 3_766
P4 O7 C33 C34 157.8(4) . .
P4 O8 C35 C36 -155.8(4) . .
O6S S2 C2S F4 59.1(5) . .
O4S S2 C2S F4 -60.9(5) . .
O5S S2 C2S F4 179.8(4) . .
O6S S2 C2S F5 -61.6(5) . .
O4S S2 C2S F5 178.3(4) . .
O5S S2 C2S F5 59.1(5) . .
O6S S2 C2S F6 179.3(4) . .
O4S S2 C2S F6 59.3(5) . .
O5S S2 C2S F6 -60.0(5) . .
O2S S3 C1S F3 -60.2(5) . .
O3S S3 C1S F3 -179.9(5) . .
O1S S3 C1S F3 58.6(6) . .
O2S S3 C1S F2 62.5(5) . .
O3S S3 C1S F2 -57.2(5) . .
O1S S3 C1S F2 -178.7(5) . .
O2S S3 C1S F1 -179.7(4) . .
O3S S3 C1S F1 60.6(5) . .
O1S S3 C1S F1 -60.9(5) . .
